data_4105875
loop_
_publ_author_name
'Vladimir Ya. Lee'
'Yuki Ito'
'Hiroyuki Yasuda'
'Kazunori Takanashi'
'Akira Sekiguchi'

_publ_section_title
;
 From Tetragermacyclobutene to Tetragermacyclobutadiene Dianion to
 Tetragermacyclobutadiene Transition Metal Complexes
;
_journal_name_full 'Journal of the American Chemical Society'
_journal_page_first 5103
_journal_page_last 5108
_journal_paper_doi 10.1021/ja111596g
_journal_volume 133
_journal_year 2011
_chemical_formula_sum 'C39 H84 Fe Ge4 O3 Si4'
_chemical_formula_weight 1059.63
_chemical_name_systematic
; 
 [(t-Bu2MeSi)4Ge4]Fe(CO)3 
;
_space_group_IT_number 2
_symmetry_cell_setting triclinic
_symmetry_space_group_name_Hall '-P 1'
_symmetry_space_group_name_H-M 'P -1'
_atom_sites_solution_hydrogens geom
_atom_sites_solution_primary direct
_atom_sites_solution_secondary difmap
_audit_creation_method SHELXL-97
_cell_angle_alpha 89.362(5)
_cell_angle_beta 87.150(5)
_cell_angle_gamma 84.547(5)
_cell_formula_units_Z 2
_cell_length_a 8.9900(8)
_cell_length_b 15.4640(15)
_cell_length_c 19.0130(19)
_cell_measurement_reflns_used 26979
_cell_measurement_temperature 150
_cell_measurement_theta_max 28.06
_cell_measurement_theta_min 2.51
_cell_volume 2627.9(4)
_computing_cell_refinement 'HKL scalepack'
_computing_data_collection 'MacScience Xpress'
_computing_data_reduction Denzo
_computing_molecular_graphics ORTEP
_computing_publication_material CIFTAB
_computing_structure_refinement 'SHELXL-97 (Sheldrick, 1997)'
_computing_structure_solution SIR97
_diffrn_ambient_temperature 150
_diffrn_measured_fraction_theta_full 0.902
_diffrn_measured_fraction_theta_max 0.902
_diffrn_measurement_device_type 'MacScience DIP2030 Image plate'
_diffrn_radiation_monochromator graphite
_diffrn_radiation_source 'rotating anode'
_diffrn_radiation_type MoK\a
_diffrn_radiation_wavelength 0.71070
_diffrn_reflns_av_R_equivalents 0.065
_diffrn_reflns_av_sigmaI/netI 0.0928
_diffrn_reflns_limit_h_max 11
_diffrn_reflns_limit_h_min 0
_diffrn_reflns_limit_k_max 20
_diffrn_reflns_limit_k_min -20
_diffrn_reflns_limit_l_max 25
_diffrn_reflns_limit_l_min -25
_diffrn_reflns_number 11526
_diffrn_reflns_theta_full 28.06
_diffrn_reflns_theta_max 28.06
_diffrn_reflns_theta_min 2.51
_exptl_absorpt_coefficient_mu 2.652
_exptl_absorpt_correction_type none
_exptl_crystal_colour yellow
_exptl_crystal_density_diffrn 1.339
_exptl_crystal_description prism
_exptl_crystal_F_000 1104
_exptl_crystal_size_max 0.40
_exptl_crystal_size_mid 0.40
_exptl_crystal_size_min 0.30
_refine_diff_density_max 1.299
_refine_diff_density_min -1.446
_refine_diff_density_rms 0.133
_refine_ls_extinction_coef 0.0042(5)
_refine_ls_extinction_expression Fc^*^=kFc[1+0.001xFc^2^\l^3^/sin(2\q)]^-1/4^
_refine_ls_extinction_method SHELXL
_refine_ls_goodness_of_fit_ref 0.954
_refine_ls_hydrogen_treatment constr
_refine_ls_matrix_type full
_refine_ls_number_parameters 461
_refine_ls_number_reflns 11526
_refine_ls_number_restraints 0
_refine_ls_restrained_S_all 0.954
_refine_ls_R_factor_all 0.1082
_refine_ls_R_factor_gt 0.0586
_refine_ls_shift/su_max 0.001
_refine_ls_shift/su_mean 0.000
_refine_ls_structure_factor_coef Fsqd
_refine_ls_weighting_details 'calc w=1/[\s^2^(Fo^2^)+(0.0896P)^2^+0.0000P] where P=(Fo^2^+2Fc^2^)/3'
_refine_ls_weighting_scheme calc
_refine_ls_wR_factor_gt 0.1391
_refine_ls_wR_factor_ref 0.1666
_reflns_number_gt 6917
_reflns_number_total 11526
_reflns_threshold_expression >2sigma(I)
_cod_data_source_file ja111596g_si_001.cif
_cod_data_source_block shelxl
_cod_original_sg_symbol_H-M 'P -1 '
_cod_database_code 4105875

loop_
_symmetry_equiv_pos_as_xyz
'x, y, z'
'-x, -y, -z'

loop_
_atom_site_label
_atom_site_type_symbol
_atom_site_fract_x
_atom_site_fract_y
_atom_site_fract_z
_atom_site_U_iso_or_equiv
_atom_site_adp_type
_atom_site_occupancy
_atom_site_symmetry_multiplicity
_atom_site_calc_flag
_atom_site_refinement_flags
Ge1 Ge 0.28209(7) 0.37629(4) 0.73858(3) 0.02921(15) Uani 1 1 d .
Ge2 Ge 0.24047(7) 0.25225(4) 0.67277(3) 0.02957(15) Uani 1 1 d .
Ge3 Ge 0.22479(7) 0.16911(4) 0.77689(3) 0.03206(16) Uani 1 1 d .
Ge4 Ge 0.24632(7) 0.29480(4) 0.84363(3) 0.02917(15) Uani 1 1 d .
Fe1 Fe 0.02939(9) 0.30564(5) 0.75989(4) 0.02915(19) Uani 1 1 d .
Si1 Si 0.29601(17) 0.53078(10) 0.72186(8) 0.0294(3) Uani 1 1 d .
Si2 Si 0.30770(19) 0.22873(11) 0.54970(8) 0.0325(4) Uani 1 1 d .
Si3 Si 0.1679(2) 0.02370(11) 0.81111(9) 0.0412(4) Uani 1 1 d .
Si4 Si 0.26769(18) 0.33476(10) 0.96467(8) 0.0294(3) Uani 1 1 d .
O1 O -0.1180(5) 0.3666(3) 0.6313(2) 0.0499(12) Uani 1 1 d .
O2 O -0.1992(6) 0.1944(3) 0.8095(3) 0.0647(15) Uani 1 1 d .
O3 O -0.0836(5) 0.4497(3) 0.8523(2) 0.0464(11) Uani 1 1 d .
C1 C 0.2513(8) 0.5824(4) 0.8101(3) 0.0454(16) Uani 1 1 d .
H1A H 0.3213 0.5579 0.8432 0.068 Uiso 1 1 calc R
H1B H 0.1518 0.5718 0.8263 0.068 Uiso 1 1 calc R
H1C H 0.2580 0.6438 0.8062 0.068 Uiso 1 1 calc R
C2 C 0.1537(7) 0.5820(4) 0.6577(3) 0.0371(13) Uani 1 1 d .
C3 C -0.0033(7) 0.5855(4) 0.6954(4) 0.0490(17) Uani 1 1 d .
H3A H -0.0034 0.6177 0.7384 0.074 Uiso 1 1 calc R
H3B H -0.0277 0.5275 0.7060 0.074 Uiso 1 1 calc R
H3C H -0.0761 0.6136 0.6654 0.074 Uiso 1 1 calc R
C4 C 0.1869(8) 0.6750(4) 0.6393(4) 0.0535(19) Uani 1 1 d .
H4A H 0.1893 0.7077 0.6818 0.080 Uiso 1 1 calc R
H4B H 0.1101 0.7017 0.6106 0.080 Uiso 1 1 calc R
H4C H 0.2820 0.6741 0.6138 0.080 Uiso 1 1 calc R
C5 C 0.1492(8) 0.5300(5) 0.5898(4) 0.0509(17) Uani 1 1 d .
H5A H 0.1286 0.4716 0.6014 0.076 Uiso 1 1 calc R
H5B H 0.2441 0.5291 0.5642 0.076 Uiso 1 1 calc R
H5C H 0.0722 0.5567 0.5613 0.076 Uiso 1 1 calc R
C6 C 0.5037(7) 0.5418(4) 0.6972(3) 0.0370(14) Uani 1 1 d .
C7 C 0.5386(7) 0.6368(4) 0.7044(4) 0.0488(17) Uani 1 1 d .
H7A H 0.4793 0.6729 0.6729 0.073 Uiso 1 1 calc R
H7B H 0.6428 0.6411 0.6927 0.073 Uiso 1 1 calc R
H7C H 0.5153 0.6556 0.7519 0.073 Uiso 1 1 calc R
C8 C 0.5475(7) 0.5109(4) 0.6215(4) 0.0451(16) Uani 1 1 d .
H8A H 0.4872 0.5447 0.5890 0.068 Uiso 1 1 calc R
H8B H 0.5313 0.4507 0.6175 0.068 Uiso 1 1 calc R
H8C H 0.6511 0.5181 0.6109 0.068 Uiso 1 1 calc R
C9 C 0.5998(7) 0.4866(5) 0.7481(4) 0.0514(18) Uani 1 1 d .
H9A H 0.5745 0.5056 0.7955 0.077 Uiso 1 1 calc R
H9B H 0.7036 0.4927 0.7369 0.077 Uiso 1 1 calc R
H9C H 0.5817 0.4267 0.7439 0.077 Uiso 1 1 calc R
C10 C 0.3034(10) 0.3387(4) 0.5069(4) 0.060(2) Uani 1 1 d .
H10A H 0.2018 0.3640 0.5060 0.090 Uiso 1 1 calc R
H10B H 0.3457 0.3331 0.4596 0.090 Uiso 1 1 calc R
H10C H 0.3606 0.3753 0.5332 0.090 Uiso 1 1 calc R
C11 C 0.5101(7) 0.1806(4) 0.5501(4) 0.0452(16) Uani 1 1 d .
C12 C 0.6068(8) 0.2492(6) 0.5785(5) 0.085(3) Uani 1 1 d .
H12A H 0.5957 0.3009 0.5500 0.128 Uiso 1 1 calc R
H12B H 0.7100 0.2263 0.5767 0.128 Uiso 1 1 calc R
H12C H 0.5747 0.2630 0.6263 0.128 Uiso 1 1 calc R
C13 C 0.5709(8) 0.1565(5) 0.4745(4) 0.055(2) Uani 1 1 d .
H13A H 0.5571 0.2066 0.4444 0.082 Uiso 1 1 calc R
H13B H 0.5177 0.1109 0.4571 0.082 Uiso 1 1 calc R
H13C H 0.6755 0.1373 0.4751 0.082 Uiso 1 1 calc R
C14 C 0.5332(8) 0.1009(5) 0.5984(4) 0.062(2) Uani 1 1 d .
H14A H 0.4957 0.1159 0.6453 0.094 Uiso 1 1 calc R
H14B H 0.6380 0.0819 0.5990 0.094 Uiso 1 1 calc R
H14C H 0.4804 0.0549 0.5812 0.094 Uiso 1 1 calc R
C15 C 0.1757(7) 0.1637(4) 0.5008(3) 0.0375(14) Uani 1 1 d .
C16 C 0.1963(8) 0.1783(5) 0.4205(3) 0.0505(17) Uani 1 1 d .
H16A H 0.1825 0.2394 0.4102 0.076 Uiso 1 1 calc R
H16B H 0.1240 0.1490 0.3968 0.076 Uiso 1 1 calc R
H16C H 0.2953 0.1557 0.4046 0.076 Uiso 1 1 calc R
C17 C 0.1965(8) 0.0665(4) 0.5157(4) 0.0507(17) Uani 1 1 d .
H17A H 0.1839 0.0563 0.5654 0.076 Uiso 1 1 calc R
H17B H 0.2952 0.0438 0.4994 0.076 Uiso 1 1 calc R
H17C H 0.1236 0.0381 0.4916 0.076 Uiso 1 1 calc R
C18 C 0.0127(7) 0.1984(5) 0.5235(4) 0.056(2) Uani 1 1 d .
H18A H -0.0021 0.2595 0.5137 0.084 Uiso 1 1 calc R
H18B H -0.0045 0.1885 0.5731 0.084 Uiso 1 1 calc R
H18C H -0.0560 0.1686 0.4978 0.084 Uiso 1 1 calc R
C19 C 0.0308(9) 0.0324(5) 0.8890(3) 0.057(2) Uani 1 1 d .
H19A H 0.0728 0.0613 0.9267 0.085 Uiso 1 1 calc R
H19B H 0.0094 -0.0247 0.9042 0.085 Uiso 1 1 calc R
H19C H -0.0600 0.0651 0.8760 0.085 Uiso 1 1 calc R
C20 C 0.0782(8) -0.0336(4) 0.7372(3) 0.0431(16) Uani 1 1 d .
C21 C -0.0389(8) 0.0305(5) 0.7032(4) 0.0510(17) Uani 1 1 d .
H21A H 0.0088 0.0789 0.6836 0.076 Uiso 1 1 calc R
H21B H -0.1143 0.0509 0.7383 0.076 Uiso 1 1 calc R
H21C H -0.0845 0.0017 0.6666 0.076 Uiso 1 1 calc R
C22 C 0.1955(9) -0.0675(5) 0.6798(4) 0.0550(19) Uani 1 1 d .
H22A H 0.2467 -0.0200 0.6609 0.083 Uiso 1 1 calc R
H22B H 0.1465 -0.0936 0.6428 0.083 Uiso 1 1 calc R
H22C H 0.2663 -0.1100 0.6999 0.083 Uiso 1 1 calc R
C23 C -0.0012(10) -0.1102(5) 0.7680(4) 0.061(2) Uani 1 1 d .
H23A H -0.0741 -0.0895 0.8040 0.092 Uiso 1 1 calc R
H23B H 0.0709 -0.1521 0.7879 0.092 Uiso 1 1 calc R
H23C H -0.0501 -0.1369 0.7313 0.092 Uiso 1 1 calc R
C24 C 0.3550(9) -0.0324(4) 0.8387(4) 0.0549(19) Uani 1 1 d .
C25 C 0.4835(9) -0.0196(5) 0.7862(5) 0.069(2) Uani 1 1 d .
H25A H 0.4909 0.0413 0.7789 0.104 Uiso 1 1 calc R
H25B H 0.4660 -0.0462 0.7423 0.104 Uiso 1 1 calc R
H25C H 0.5750 -0.0461 0.8042 0.104 Uiso 1 1 calc R
C26 C 0.3476(12) -0.1303(5) 0.8516(5) 0.083(3) Uani 1 1 d .
H26A H 0.2664 -0.1391 0.8848 0.125 Uiso 1 1 calc R
H26B H 0.4399 -0.1550 0.8700 0.125 Uiso 1 1 calc R
H26C H 0.3319 -0.1581 0.8080 0.125 Uiso 1 1 calc R
C27 C 0.3924(10) 0.0066(5) 0.9097(4) 0.072(3) Uani 1 1 d .
H27A H 0.3128 -0.0009 0.9441 0.108 Uiso 1 1 calc R
H27B H 0.4034 0.0674 0.9035 0.108 Uiso 1 1 calc R
H27C H 0.4840 -0.0226 0.9254 0.108 Uiso 1 1 calc R
C28 C 0.2070(7) 0.4533(4) 0.9727(3) 0.0409(14) Uani 1 1 d .
H28A H 0.2699 0.4855 0.9420 0.061 Uiso 1 1 calc R
H28B H 0.2148 0.4711 1.0204 0.061 Uiso 1 1 calc R
H28C H 0.1051 0.4642 0.9597 0.061 Uiso 1 1 calc R
C29 C 0.4777(7) 0.3163(4) 0.9781(3) 0.0343(13) Uani 1 1 d .
C30 C 0.5571(7) 0.3793(4) 0.9281(4) 0.0444(16) Uani 1 1 d .
H30A H 0.5381 0.3668 0.8802 0.067 Uiso 1 1 calc R
H30B H 0.6628 0.3719 0.9343 0.067 Uiso 1 1 calc R
H30C H 0.5194 0.4381 0.9388 0.067 Uiso 1 1 calc R
C31 C 0.5451(7) 0.2241(4) 0.9598(3) 0.0427(15) Uani 1 1 d .
H31A H 0.5242 0.2112 0.9122 0.064 Uiso 1 1 calc R
H31B H 0.5021 0.1833 0.9913 0.064 Uiso 1 1 calc R
H31C H 0.6514 0.2200 0.9644 0.064 Uiso 1 1 calc R
C32 C 0.5102(7) 0.3375(4) 1.0533(3) 0.0446(15) Uani 1 1 d .
H32A H 0.4674 0.3953 1.0644 0.067 Uiso 1 1 calc R
H32B H 0.6165 0.3338 1.0580 0.067 Uiso 1 1 calc R
H32C H 0.4674 0.2968 1.0850 0.067 Uiso 1 1 calc R
C33 C 0.1403(7) 0.2744(4) 1.0261(3) 0.0374(14) Uani 1 1 d .
C34 C 0.1962(9) 0.1782(4) 1.0365(4) 0.0534(19) Uani 1 1 d .
H34A H 0.2079 0.1499 0.9916 0.080 Uiso 1 1 calc R
H34B H 0.1248 0.1505 1.0661 0.080 Uiso 1 1 calc R
H34C H 0.2907 0.1740 1.0583 0.080 Uiso 1 1 calc R
C35 C 0.1232(8) 0.3158(5) 1.1005(3) 0.0542(19) Uani 1 1 d .
H35A H 0.0879 0.3761 1.0964 0.081 Uiso 1 1 calc R
H35B H 0.2183 0.3104 1.1217 0.081 Uiso 1 1 calc R
H35C H 0.0526 0.2864 1.1293 0.081 Uiso 1 1 calc R
C36 C -0.0187(8) 0.2807(6) 0.9966(4) 0.063(2) Uani 1 1 d .
H36A H -0.0541 0.3406 0.9901 0.095 Uiso 1 1 calc R
H36B H -0.0856 0.2540 1.0293 0.095 Uiso 1 1 calc R
H36C H -0.0144 0.2512 0.9523 0.095 Uiso 1 1 calc R
C37 C -0.0558(7) 0.3417(4) 0.6811(4) 0.0397(14) Uani 1 1 d .
C38 C -0.0998(7) 0.2346(4) 0.7892(3) 0.0426(15) Uani 1 1 d .
C39 C -0.0337(7) 0.3925(4) 0.8171(3) 0.0385(14) Uani 1 1 d .

loop_
_atom_site_aniso_label
_atom_site_aniso_U_11
_atom_site_aniso_U_22
_atom_site_aniso_U_33
_atom_site_aniso_U_23
_atom_site_aniso_U_13
_atom_site_aniso_U_12
Ge1 0.0349(3) 0.0235(3) 0.0288(3) -0.0012(2) -0.0007(2) -0.0010(2)
Ge2 0.0358(3) 0.0271(3) 0.0252(3) -0.0043(2) -0.0005(2) 0.0003(3)
Ge3 0.0435(4) 0.0231(3) 0.0294(3) -0.0022(2) -0.0021(3) -0.0021(3)
Ge4 0.0366(3) 0.0258(3) 0.0250(3) -0.0026(2) -0.0031(2) -0.0014(3)
Fe1 0.0297(4) 0.0285(4) 0.0289(4) -0.0054(3) 0.0005(3) -0.0012(3)
Si1 0.0307(8) 0.0249(7) 0.0322(8) 0.0002(6) -0.0018(6) 0.0001(6)
Si2 0.0381(9) 0.0312(8) 0.0273(8) -0.0050(6) 0.0047(7) -0.0014(7)
Si3 0.0676(12) 0.0266(8) 0.0308(9) -0.0008(7) -0.0051(8) -0.0108(8)
Si4 0.0331(8) 0.0294(8) 0.0254(8) -0.0027(6) -0.0013(6) -0.0009(7)
O1 0.052(3) 0.055(3) 0.042(3) -0.007(2) -0.018(2) 0.007(2)
O2 0.057(3) 0.057(3) 0.081(4) -0.009(3) 0.018(3) -0.017(3)
O3 0.045(3) 0.043(3) 0.048(3) -0.022(2) 0.001(2) 0.012(2)
C1 0.059(4) 0.041(4) 0.038(3) -0.010(3) 0.003(3) -0.011(3)
C2 0.040(3) 0.030(3) 0.041(3) 0.003(3) -0.005(3) 0.001(3)
C3 0.038(3) 0.046(4) 0.061(5) 0.002(3) -0.001(3) 0.009(3)
C4 0.055(4) 0.033(3) 0.072(5) 0.016(3) -0.018(4) 0.001(3)
C5 0.058(4) 0.056(4) 0.041(4) 0.004(3) -0.021(3) -0.006(4)
C6 0.033(3) 0.034(3) 0.044(4) 0.004(3) -0.002(3) -0.004(3)
C7 0.039(3) 0.046(4) 0.062(5) 0.001(3) 0.003(3) -0.009(3)
C8 0.039(3) 0.041(4) 0.053(4) 0.001(3) 0.009(3) -0.001(3)
C9 0.034(3) 0.054(4) 0.066(5) 0.022(4) -0.010(3) -0.004(3)
C10 0.107(7) 0.034(4) 0.039(4) -0.004(3) 0.010(4) -0.013(4)
C11 0.032(3) 0.046(4) 0.057(4) -0.024(3) 0.006(3) -0.007(3)
C12 0.038(4) 0.102(7) 0.117(8) -0.077(6) 0.016(5) -0.021(4)
C13 0.046(4) 0.051(4) 0.065(5) -0.027(4) 0.023(4) -0.005(3)
C14 0.056(4) 0.081(6) 0.045(4) -0.025(4) -0.003(3) 0.025(4)
C15 0.036(3) 0.047(4) 0.029(3) -0.008(3) -0.002(2) -0.002(3)
C16 0.065(5) 0.054(4) 0.031(3) -0.006(3) -0.009(3) 0.010(4)
C17 0.055(4) 0.039(4) 0.060(5) -0.010(3) -0.009(4) -0.010(3)
C18 0.034(3) 0.088(6) 0.044(4) -0.018(4) -0.010(3) 0.007(4)
C19 0.092(6) 0.050(4) 0.033(4) -0.005(3) 0.002(4) -0.032(4)
C20 0.068(4) 0.033(3) 0.032(3) -0.003(3) -0.005(3) -0.020(3)
C21 0.064(5) 0.050(4) 0.041(4) -0.008(3) -0.009(3) -0.011(4)
C22 0.080(5) 0.051(4) 0.035(4) -0.007(3) -0.001(4) -0.011(4)
C23 0.098(6) 0.044(4) 0.047(4) -0.009(3) -0.006(4) -0.037(4)
C24 0.085(6) 0.030(3) 0.050(4) 0.003(3) -0.025(4) 0.004(3)
C25 0.068(5) 0.053(5) 0.083(6) -0.001(4) -0.023(5) 0.023(4)
C26 0.158(10) 0.027(4) 0.067(6) 0.001(4) -0.049(6) 0.003(5)
C27 0.112(7) 0.037(4) 0.068(5) -0.009(4) -0.053(5) 0.010(4)
C28 0.050(4) 0.028(3) 0.044(4) -0.006(3) -0.010(3) 0.007(3)
C29 0.040(3) 0.030(3) 0.033(3) -0.001(2) -0.008(3) -0.001(3)
C30 0.037(3) 0.047(4) 0.051(4) 0.001(3) -0.005(3) -0.010(3)
C31 0.039(3) 0.045(4) 0.043(4) -0.014(3) -0.006(3) 0.003(3)
C32 0.050(4) 0.043(4) 0.042(4) -0.010(3) -0.014(3) -0.001(3)
C33 0.035(3) 0.044(3) 0.033(3) -0.005(3) 0.003(3) -0.004(3)
C34 0.069(5) 0.043(4) 0.048(4) -0.002(3) 0.013(4) -0.012(4)
C35 0.067(5) 0.058(4) 0.035(4) -0.004(3) 0.018(3) -0.006(4)
C36 0.039(4) 0.085(6) 0.068(5) 0.016(5) 0.002(4) -0.016(4)
C37 0.035(3) 0.036(3) 0.045(4) -0.007(3) 0.000(3) 0.011(3)
C38 0.036(3) 0.045(4) 0.046(4) -0.007(3) 0.010(3) -0.011(3)
C39 0.039(3) 0.042(3) 0.036(3) -0.002(3) -0.001(3) -0.010(3)

loop_
_atom_type_symbol
_atom_type_description
_atom_type_scat_dispersion_real
_atom_type_scat_dispersion_imag
_atom_type_scat_source
C C 0.0033 0.0016 'International Tables Vol C Tables 4.2.6.8 and 6.1.1.4'
H H 0.0000 0.0000 'International Tables Vol C Tables 4.2.6.8 and 6.1.1.4'
Fe Fe 0.3463 0.8444 'International Tables Vol C Tables 4.2.6.8 and 6.1.1.4'
Ge Ge 0.1547 1.8001 'International Tables Vol C Tables 4.2.6.8 and 6.1.1.4'
O O 0.0106 0.0060 'International Tables Vol C Tables 4.2.6.8 and 6.1.1.4'
Si Si 0.0817 0.0704 'International Tables Vol C Tables 4.2.6.8 and 6.1.1.4'

loop_
_geom_angle_atom_site_label_1
_geom_angle_atom_site_label_2
_geom_angle_atom_site_label_3
_geom_angle
Ge2 Ge1 Ge4 88.99(3)
Ge2 Ge1 Si1 139.55(5)
Ge4 Ge1 Si1 130.05(5)
Ge2 Ge1 Fe1 60.84(3)
Ge4 Ge1 Fe1 61.64(3)
Si1 Ge1 Fe1 123.41(5)
Ge3 Ge2 Ge1 90.62(3)
Ge3 Ge2 Si2 138.01(5)
Ge1 Ge2 Si2 126.05(5)
Ge3 Ge2 Fe1 65.25(3)
Ge1 Ge2 Fe1 64.52(3)
Si2 Ge2 Fe1 144.27(5)
Ge2 Ge3 Ge4 89.70(3)
Ge2 Ge3 Si3 137.74(5)
Ge4 Ge3 Si3 131.83(5)
Ge2 Ge3 Fe1 60.75(3)
Ge4 Ge3 Fe1 61.51(3)
Si3 Ge3 Fe1 126.46(6)
Ge3 Ge4 Ge1 90.36(3)
Ge3 Ge4 Si4 139.02(5)
Ge1 Ge4 Si4 129.97(5)
Ge3 Ge4 Fe1 64.64(3)
Ge1 Ge4 Fe1 63.98(3)
Si4 Ge4 Fe1 133.83(5)
C38 Fe1 C39 97.1(3)
C38 Fe1 C37 98.4(3)
C39 Fe1 C37 100.8(3)
C38 Fe1 Ge2 119.3(2)
C39 Fe1 Ge2 142.89(19)
C37 Fe1 Ge2 81.66(19)
C38 Fe1 Ge4 108.7(2)
C39 Fe1 Ge4 80.6(2)
C37 Fe1 Ge4 152.5(2)
Ge2 Fe1 Ge4 81.22(3)
C38 Fe1 Ge1 161.1(2)
C39 Fe1 Ge1 88.62(19)
C37 Fe1 Ge1 98.1(2)
Ge2 Fe1 Ge1 54.64(2)
Ge4 Fe1 Ge1 54.38(2)
C38 Fe1 Ge3 83.5(2)
C39 Fe1 Ge3 131.1(2)
C37 Fe1 Ge3 127.6(2)
Ge2 Fe1 Ge3 54.00(3)
Ge4 Fe1 Ge3 53.85(3)
Ge1 Fe1 Ge3 79.25(3)
C1 Si1 C2 107.9(3)
C1 Si1 C6 107.8(3)
C2 Si1 C6 116.5(3)
C1 Si1 Ge1 106.6(2)
C2 Si1 Ge1 112.96(19)
C6 Si1 Ge1 104.53(19)
C10 Si2 C11 108.2(4)
C10 Si2 C15 107.2(3)
C11 Si2 C15 115.9(3)
C10 Si2 Ge2 106.7(2)
C11 Si2 Ge2 103.3(2)
C15 Si2 Ge2 115.04(19)
C19 Si3 C24 109.7(4)
C19 Si3 C20 107.8(3)
C24 Si3 C20 114.6(3)
C19 Si3 Ge3 108.3(2)
C24 Si3 Ge3 104.2(2)
C20 Si3 Ge3 112.0(2)
C28 Si4 C33 107.7(3)
C28 Si4 C29 109.0(3)
C33 Si4 C29 117.0(3)
C28 Si4 Ge4 107.7(2)
C33 Si4 Ge4 111.5(2)
C29 Si4 Ge4 103.71(19)
Si1 C1 H1A 109.5
Si1 C1 H1B 109.5
H1A C1 H1B 109.5
Si1 C1 H1C 109.5
H1A C1 H1C 109.5
H1B C1 H1C 109.5
C4 C2 C5 109.5(5)
C4 C2 C3 108.2(5)
C5 C2 C3 107.8(5)
C4 C2 Si1 110.2(4)
C5 C2 Si1 113.4(4)
C3 C2 Si1 107.7(4)
C2 C3 H3A 109.5
C2 C3 H3B 109.5
H3A C3 H3B 109.5
C2 C3 H3C 109.5
H3A C3 H3C 109.5
H3B C3 H3C 109.5
C2 C4 H4A 109.5
C2 C4 H4B 109.5
H4A C4 H4B 109.5
C2 C4 H4C 109.5
H4A C4 H4C 109.5
H4B C4 H4C 109.5
C2 C5 H5A 109.5
C2 C5 H5B 109.5
H5A C5 H5B 109.5
C2 C5 H5C 109.5
H5A C5 H5C 109.5
H5B C5 H5C 109.5
C9 C6 C7 107.9(5)
C9 C6 C8 108.6(5)
C7 C6 C8 109.1(5)
C9 C6 Si1 108.9(4)
C7 C6 Si1 110.4(4)
C8 C6 Si1 111.9(4)
C6 C7 H7A 109.5
C6 C7 H7B 109.5
H7A C7 H7B 109.5
C6 C7 H7C 109.5
H7A C7 H7C 109.5
H7B C7 H7C 109.5
C6 C8 H8A 109.5
C6 C8 H8B 109.5
H8A C8 H8B 109.5
C6 C8 H8C 109.5
H8A C8 H8C 109.5
H8B C8 H8C 109.5
C6 C9 H9A 109.5
C6 C9 H9B 109.5
H9A C9 H9B 109.5
C6 C9 H9C 109.5
H9A C9 H9C 109.5
H9B C9 H9C 109.5
Si2 C10 H10A 109.5
Si2 C10 H10B 109.5
H10A C10 H10B 109.5
Si2 C10 H10C 109.5
H10A C10 H10C 109.5
H10B C10 H10C 109.5
C14 C11 C13 109.5(6)
C14 C11 C12 106.2(7)
C13 C11 C12 107.9(6)
C14 C11 Si2 113.2(5)
C13 C11 Si2 110.7(5)
C12 C11 Si2 109.1(5)
C11 C12 H12A 109.5
C11 C12 H12B 109.5
H12A C12 H12B 109.5
C11 C12 H12C 109.5
H12A C12 H12C 109.5
H12B C12 H12C 109.5
C11 C13 H13A 109.5
C11 C13 H13B 109.5
H13A C13 H13B 109.5
C11 C13 H13C 109.5
H13A C13 H13C 109.5
H13B C13 H13C 109.5
C11 C14 H14A 109.5
C11 C14 H14B 109.5
H14A C14 H14B 109.5
C11 C14 H14C 109.5
H14A C14 H14C 109.5
H14B C14 H14C 109.5
C17 C15 C16 108.4(5)
C17 C15 C18 108.8(6)
C16 C15 C18 107.6(5)
C17 C15 Si2 113.7(4)
C16 C15 Si2 110.3(4)
C18 C15 Si2 107.9(4)
C15 C16 H16A 109.5
C15 C16 H16B 109.5
H16A C16 H16B 109.5
C15 C16 H16C 109.5
H16A C16 H16C 109.5
H16B C16 H16C 109.5
C15 C17 H17A 109.5
C15 C17 H17B 109.5
H17A C17 H17B 109.5
C15 C17 H17C 109.5
H17A C17 H17C 109.5
H17B C17 H17C 109.5
C15 C18 H18A 109.5
C15 C18 H18B 109.5
H18A C18 H18B 109.5
C15 C18 H18C 109.5
H18A C18 H18C 109.5
H18B C18 H18C 109.5
Si3 C19 H19A 109.5
Si3 C19 H19B 109.5
H19A C19 H19B 109.5
Si3 C19 H19C 109.5
H19A C19 H19C 109.5
H19B C19 H19C 109.5
C23 C20 C21 108.3(6)
C23 C20 C22 109.1(6)
C21 C20 C22 108.7(5)
C23 C20 Si3 109.7(4)
C21 C20 Si3 109.4(4)
C22 C20 Si3 111.6(5)
C20 C21 H21A 109.5
C20 C21 H21B 109.5
H21A C21 H21B 109.5
C20 C21 H21C 109.5
H21A C21 H21C 109.5
H21B C21 H21C 109.5
C20 C22 H22A 109.5
C20 C22 H22B 109.5
H22A C22 H22B 109.5
C20 C22 H22C 109.5
H22A C22 H22C 109.5
H22B C22 H22C 109.5
C20 C23 H23A 109.5
C20 C23 H23B 109.5
H23A C23 H23B 109.5
C20 C23 H23C 109.5
H23A C23 H23C 109.5
H23B C23 H23C 109.5
C25 C24 C26 108.8(7)
C25 C24 C27 107.6(7)
C26 C24 C27 106.5(6)
C25 C24 Si3 113.3(5)
C26 C24 Si3 112.0(6)
C27 C24 Si3 108.3(6)
C24 C25 H25A 109.5
C24 C25 H25B 109.5
H25A C25 H25B 109.5
C24 C25 H25C 109.5
H25A C25 H25C 109.5
H25B C25 H25C 109.5
C24 C26 H26A 109.5
C24 C26 H26B 109.5
H26A C26 H26B 109.5
C24 C26 H26C 109.5
H26A C26 H26C 109.5
H26B C26 H26C 109.5
C24 C27 H27A 109.5
C24 C27 H27B 109.5
H27A C27 H27B 109.5
C24 C27 H27C 109.5
H27A C27 H27C 109.5
H27B C27 H27C 109.5
Si4 C28 H28A 109.5
Si4 C28 H28B 109.5
H28A C28 H28B 109.5
Si4 C28 H28C 109.5
H28A C28 H28C 109.5
H28B C28 H28C 109.5
C32 C29 C31 110.0(5)
C32 C29 C30 108.1(5)
C31 C29 C30 107.0(5)
C32 C29 Si4 110.3(4)
C31 C29 Si4 113.4(4)
C30 C29 Si4 107.8(4)
C29 C30 H30A 109.5
C29 C30 H30B 109.5
H30A C30 H30B 109.5
C29 C30 H30C 109.5
H30A C30 H30C 109.5
H30B C30 H30C 109.5
C29 C31 H31A 109.5
C29 C31 H31B 109.5
H31A C31 H31B 109.5
C29 C31 H31C 109.5
H31A C31 H31C 109.5
H31B C31 H31C 109.5
C29 C32 H32A 109.5
C29 C32 H32B 109.5
H32A C32 H32B 109.5
C29 C32 H32C 109.5
H32A C32 H32C 109.5
H32B C32 H32C 109.5
C34 C33 C35 106.7(5)
C34 C33 C36 109.1(6)
C35 C33 C36 106.8(6)
C34 C33 Si4 113.4(4)
C35 C33 Si4 111.5(4)
C36 C33 Si4 109.0(4)
C33 C34 H34A 109.5
C33 C34 H34B 109.5
H34A C34 H34B 109.5
C33 C34 H34C 109.5
H34A C34 H34C 109.5
H34B C34 H34C 109.5
C33 C35 H35A 109.5
C33 C35 H35B 109.5
H35A C35 H35B 109.5
C33 C35 H35C 109.5
H35A C35 H35C 109.5
H35B C35 H35C 109.5
C33 C36 H36A 109.5
C33 C36 H36B 109.5
H36A C36 H36B 109.5
C33 C36 H36C 109.5
H36A C36 H36C 109.5
H36B C36 H36C 109.5
O1 C37 Fe1 176.7(5)
O2 C38 Fe1 172.5(6)
O3 C39 Fe1 175.6(6)

loop_
_geom_bond_atom_site_label_1
_geom_bond_atom_site_label_2
_geom_bond_distance
Ge1 Ge2 2.3709(8)
Ge1 Ge4 2.3743(8)
Ge1 Si1 2.4208(16)
Ge1 Fe1 2.6247(10)
Ge2 Ge3 2.3541(8)
Ge2 Si2 2.4103(17)
Ge2 Fe1 2.5390(10)
Ge3 Ge4 2.3614(8)
Ge3 Si3 2.4276(17)
Ge3 Fe1 2.6427(11)
Ge4 Si4 2.4109(17)
Ge4 Fe1 2.5703(10)
Fe1 C38 1.740(6)
Fe1 C39 1.770(6)
Fe1 C37 1.777(7)
Si1 C1 1.875(6)
Si1 C2 1.923(6)
Si1 C6 1.925(6)
Si2 C10 1.875(7)
Si2 C11 1.900(7)
Si2 C15 1.908(6)
Si3 C19 1.878(7)
Si3 C24 1.912(8)
Si3 C20 1.920(6)
Si4 C28 1.868(6)
Si4 C33 1.896(6)
Si4 C29 1.912(6)
O1 C37 1.166(7)
O2 C38 1.184(7)
O3 C39 1.157(7)
C1 H1A 0.9600
C1 H1B 0.9600
C1 H1C 0.9600
C2 C4 1.531(8)
C2 C5 1.531(9)
C2 C3 1.548(8)
C3 H3A 0.9600
C3 H3B 0.9600
C3 H3C 0.9600
C4 H4A 0.9600
C4 H4B 0.9600
C4 H4C 0.9600
C5 H5A 0.9600
C5 H5B 0.9600
C5 H5C 0.9600
C6 C9 1.529(8)
C6 C7 1.540(8)
C6 C8 1.543(9)
C7 H7A 0.9600
C7 H7B 0.9600
C7 H7C 0.9600
C8 H8A 0.9600
C8 H8B 0.9600
C8 H8C 0.9600
C9 H9A 0.9600
C9 H9B 0.9600
C9 H9C 0.9600
C10 H10A 0.9600
C10 H10B 0.9600
C10 H10C 0.9600
C11 C14 1.533(10)
C11 C13 1.549(9)
C11 C12 1.552(9)
C12 H12A 0.9600
C12 H12B 0.9600
C12 H12C 0.9600
C13 H13A 0.9600
C13 H13B 0.9600
C13 H13C 0.9600
C14 H14A 0.9600
C14 H14B 0.9600
C14 H14C 0.9600
C15 C17 1.522(9)
C15 C16 1.545(8)
C15 C18 1.553(9)
C16 H16A 0.9600
C16 H16B 0.9600
C16 H16C 0.9600
C17 H17A 0.9600
C17 H17B 0.9600
C17 H17C 0.9600
C18 H18A 0.9600
C18 H18B 0.9600
C18 H18C 0.9600
C19 H19A 0.9600
C19 H19B 0.9600
C19 H19C 0.9600
C20 C23 1.536(8)
C20 C21 1.538(10)
C20 C22 1.540(9)
C21 H21A 0.9600
C21 H21B 0.9600
C21 H21C 0.9600
C22 H22A 0.9600
C22 H22B 0.9600
C22 H22C 0.9600
C23 H23A 0.9600
C23 H23B 0.9600
C23 H23C 0.9600
C24 C25 1.514(11)
C24 C26 1.539(9)
C24 C27 1.549(10)
C25 H25A 0.9600
C25 H25B 0.9600
C25 H25C 0.9600
C26 H26A 0.9600
C26 H26B 0.9600
C26 H26C 0.9600
C27 H27A 0.9600
C27 H27B 0.9600
C27 H27C 0.9600
C28 H28A 0.9600
C28 H28B 0.9600
C28 H28C 0.9600
C29 C32 1.520(8)
C29 C31 1.532(8)
C29 C30 1.552(8)
C30 H30A 0.9600
C30 H30B 0.9600
C30 H30C 0.9600
C31 H31A 0.9600
C31 H31B 0.9600
C31 H31C 0.9600
C32 H32A 0.9600
C32 H32B 0.9600
C32 H32C 0.9600
C33 C34 1.539(9)
C33 C35 1.553(9)
C33 C36 1.555(9)
C34 H34A 0.9600
C34 H34B 0.9600
C34 H34C 0.9600
C35 H35A 0.9600
C35 H35B 0.9600
C35 H35C 0.9600
C36 H36A 0.9600
C36 H36B 0.9600
C36 H36C 0.9600
